data_7243391
loop_
_publ_author_name
'Ejarque, Daniel'
'Calvet, Teresa'
'Font-Bardia, Merc\`e'
'Pons, Josefina'

_publ_section_title
;
 Steric crowding of a series of pyridine based ligands influencing the
 photophysical properties of Zn(II) complexes
;
_journal_issue 35
_journal_name_full CrystEngComm
_journal_page_first 6199
_journal_page_last 6213
_journal_paper_doi 10.1039/D1CE00833A
_journal_volume 23
_journal_year 2021
_chemical_formula_moiety 'C44 H37 N5 O6 Zn, 4(C H4 O)'
_chemical_formula_sum 'C48 H53 N5 O10 Zn'
_chemical_formula_weight 925.32
_space_group_crystal_system triclinic
_space_group_IT_number 2
_space_group_name_Hall '-P 1'
_space_group_name_H-M_alt 'P -1'
_atom_sites_solution_hydrogens geom
_audit_creation_method SHELXL-2018/3
_audit_update_record
;
2021-05-14 deposited with the CCDC.	2021-07-26 downloaded from the CCDC.
;
_cell_angle_alpha 108.449(4)
_cell_angle_beta 96.437(4)
_cell_angle_gamma 102.812(4)
_cell_formula_units_Z 2
_cell_length_a 11.8153(9)
_cell_length_b 12.2801(11)
_cell_length_c 17.4928(16)
_cell_measurement_reflns_used 9935
_cell_measurement_temperature 100(2)
_cell_measurement_theta_max 30.42
_cell_measurement_theta_min 2.37
_cell_volume 2301.7(4)
_computing_cell_refinement 'Bruker SAINT'
_computing_data_collection 'Bruker APEX3'
_computing_data_reduction 'Bruker SAINT'
_computing_molecular_graphics 'Bruker SHELXTL'
_computing_publication_material 'Bruker SHELXTL'
_computing_structure_refinement 'SHELXL-2018/3 (Sheldrick, 2018)'
_computing_structure_solution 'SHELXT 2014/5 (Sheldrick, 2014)'
_diffrn_ambient_temperature 100(2)
_diffrn_measured_fraction_theta_full 0.999
_diffrn_measured_fraction_theta_max 0.990
_diffrn_measurement_device_type 'D8 Venture'
_diffrn_measurement_method '\f and \w scans'
_diffrn_radiation_type MoK\a
_diffrn_radiation_wavelength 0.71073
_diffrn_reflns_av_R_equivalents 0.0774
_diffrn_reflns_av_unetI/netI 0.0664
_diffrn_reflns_Laue_measured_fraction_full 0.999
_diffrn_reflns_Laue_measured_fraction_max 0.990
_diffrn_reflns_limit_h_max 16
_diffrn_reflns_limit_h_min -16
_diffrn_reflns_limit_k_max 17
_diffrn_reflns_limit_k_min -17
_diffrn_reflns_limit_l_max 24
_diffrn_reflns_limit_l_min -25
_diffrn_reflns_number 66736
_diffrn_reflns_point_group_measured_fraction_full 0.999
_diffrn_reflns_point_group_measured_fraction_max 0.990
_diffrn_reflns_theta_full 25.242
_diffrn_reflns_theta_max 30.665
_diffrn_reflns_theta_min 1.982
_diffrn_source microfocus
_exptl_absorpt_coefficient_mu 0.597
_exptl_absorpt_correction_T_max 0.7461
_exptl_absorpt_correction_T_min 0.6182
_exptl_absorpt_correction_type multi-scan
_exptl_absorpt_process_details sadabs
_exptl_crystal_colour colourless
_exptl_crystal_density_diffrn 1.335
_exptl_crystal_description prims
_exptl_crystal_F_000 972
_exptl_crystal_size_max 0.150
_exptl_crystal_size_mid 0.100
_exptl_crystal_size_min 0.080
_refine_diff_density_max 1.396
_refine_diff_density_min -0.969
_refine_diff_density_rms 0.106
_refine_ls_extinction_method none
_refine_ls_goodness_of_fit_ref 1.054
_refine_ls_hydrogen_treatment mixed
_refine_ls_matrix_type full
_refine_ls_number_parameters 586
_refine_ls_number_reflns 14116
_refine_ls_number_restraints 1
_refine_ls_restrained_S_all 1.062
_refine_ls_R_factor_all 0.1056
_refine_ls_R_factor_gt 0.0631
_refine_ls_shift/su_max 0.001
_refine_ls_shift/su_mean 0.000
_refine_ls_structure_factor_coef Fsqd
_refine_ls_weighting_details 'w=1/[\s^2^(Fo^2^)+(0.0824P)^2^+2.6829P] where P=(Fo^2^+2Fc^2^)/3'
_refine_ls_weighting_scheme calc
_refine_ls_wR_factor_gt 0.1551
_refine_ls_wR_factor_ref 0.1849
_reflns_Friedel_coverage 0.000
_reflns_number_gt 9664
_reflns_number_total 14116
_reflns_threshold_expression 'I > 2\s(I)'
_cod_data_source_file d1ce00833a2.cif
_cod_data_source_block C20ZB73_0m_a
_cod_depositor_comments 'Adding full bibliography for 7243387--7243392.cif.'
_cod_original_cell_volume 2301.7(3)
_cod_database_code 7243391
_shelx_shelxl_version_number 2018/3
_shelx_space_group_comment
;
The symmetry employed for this shelxl refinement is uniquely defined
by the following loop, which should always be used as a source of
symmetry information in preference to the above space-group names.
They are only intended as comments.
;

loop_
_space_group_symop_operation_xyz
'x, y, z'
'-x, -y, -z'

loop_
_atom_site_label
_atom_site_type_symbol
_atom_site_fract_x
_atom_site_fract_y
_atom_site_fract_z
_atom_site_U_iso_or_equiv
_atom_site_adp_type
_atom_site_occupancy
_atom_site_site_symmetry_order
_atom_site_calc_flag
_atom_site_refinement_flags_posn
_atom_site_refinement_flags_adp
_atom_site_refinement_flags_occupancy
_atom_site_disorder_assembly
_atom_site_disorder_group
Zn1 Zn 0.33212(3) 0.67687(3) 0.37657(2) 0.02191(10) Uani 1 1 d . . . . .
O1 O 0.18055(17) 0.54971(19) 0.34066(12) 0.0277(4) Uani 1 1 d . . . . .
O2 O 0.18008(16) 0.57235(17) 0.47159(11) 0.0222(4) Uani 1 1 d . . . . .
O3 O 0.13518(19) 0.2822(2) 0.40900(15) 0.0332(5) Uani 1 1 d . . . . .
O4 O 0.32726(18) 0.6682(2) 0.26100(12) 0.0283(4) Uani 1 1 d . . . . .
O5 O 0.51327(18) 0.7804(2) 0.29397(12) 0.0305(5) Uani 1 1 d . . . . .
O6 O 0.2715(2) 0.6588(2) 0.00359(14) 0.0371(5) Uani 1 1 d . . . . .
N1 N -0.01261(19) 0.3717(2) 0.42677(14) 0.0206(4) Uani 1 1 d . . . . .
H1 H -0.074211 0.379586 0.449838 0.025 Uiso 1 1 calc R U . . .
N2 N 0.3252(2) 0.5855(2) 0.10210(15) 0.0281(5) Uani 1 1 d . . . . .
H2N H 0.307257 0.523449 0.117737 0.034 Uiso 1 1 calc R U . . .
N3 N 0.4523(2) 0.5666(2) 0.37876(14) 0.0248(5) Uani 1 1 d . . . . .
N4 N 0.45077(19) 0.7683(2) 0.48567(13) 0.0207(4) Uani 1 1 d . . . . .
N5 N 0.2771(2) 0.8366(2) 0.42752(14) 0.0245(5) Uani 1 1 d . . . . .
C1 C 0.1351(2) 0.5238(2) 0.39764(17) 0.0214(5) Uani 1 1 d . . . . .
C2 C 0.0169(2) 0.4305(2) 0.37074(16) 0.0216(5) Uani 1 1 d . . . . .
C3 C -0.0552(2) 0.4107(3) 0.29968(17) 0.0237(5) Uani 1 1 d . . . . .
H3 H -0.028069 0.463214 0.271662 0.028 Uiso 1 1 calc R U . . .
C4 C -0.1688(2) 0.3216(3) 0.25824(17) 0.0249(6) Uani 1 1 d . . . . .
C5 C -0.2282(3) 0.2378(3) 0.28973(18) 0.0309(7) Uani 1 1 d . . . . .
H5 H -0.196738 0.238961 0.342477 0.037 Uiso 1 1 calc R U . . .
C6 C -0.3327(3) 0.1536(3) 0.2439(2) 0.0344(7) Uani 1 1 d . . . . .
H6 H -0.372306 0.097795 0.265992 0.041 Uiso 1 1 calc R U . . .
C7 C -0.3804(3) 0.1493(3) 0.16670(18) 0.0296(6) Uani 1 1 d . . . . .
H7 H -0.451756 0.090688 0.135835 0.036 Uiso 1 1 calc R U . . .
C8 C -0.3233(3) 0.2311(3) 0.13494(18) 0.0295(6) Uani 1 1 d . . . . .
H8 H -0.355188 0.228936 0.082002 0.035 Uiso 1 1 calc R U . . .
C9 C -0.2186(2) 0.3167(3) 0.18075(18) 0.0266(6) Uani 1 1 d . . . . .
H9 H -0.180423 0.373046 0.158615 0.032 Uiso 1 1 calc R U . . .
C10 C 0.0544(2) 0.3033(3) 0.44455(18) 0.0255(6) Uani 1 1 d . . . . .
C11 C 0.0219(3) 0.2537(3) 0.5098(2) 0.0377(7) Uani 1 1 d . . . . .
H11A H 0.001375 0.166395 0.486998 0.056 Uiso 1 1 calc R U . . .
H11B H -0.046096 0.279014 0.529058 0.056 Uiso 1 1 calc R U . . .
H11C H 0.089306 0.283428 0.556027 0.056 Uiso 1 1 calc R U . . .
C12 C 0.4234(2) 0.7133(3) 0.24247(16) 0.0239(5) Uani 1 1 d . . . . .
C13 C 0.4225(2) 0.6807(3) 0.15130(16) 0.0247(6) Uani 1 1 d . . . . .
C14 C 0.5108(3) 0.7447(3) 0.12807(17) 0.0270(6) Uani 1 1 d . . . . .
H14 H 0.564136 0.807974 0.172897 0.032 Uiso 1 1 calc R U . . .
C15 C 0.5422(3) 0.7377(3) 0.04879(18) 0.0263(6) Uani 1 1 d . . . . .
C16 C 0.6189(3) 0.8395(3) 0.0450(2) 0.0336(7) Uani 1 1 d . . . . .
H16 H 0.646578 0.909260 0.092899 0.040 Uiso 1 1 calc R U . . .
C17 C 0.6556(3) 0.8401(4) -0.0280(2) 0.0414(8) Uani 1 1 d . . . . .
H17 H 0.705632 0.910795 -0.030121 0.050 Uiso 1 1 calc R U . . .
C18 C 0.6193(3) 0.7386(4) -0.0968(2) 0.0381(8) Uani 1 1 d . . . . .
H18 H 0.645350 0.738717 -0.146246 0.046 Uiso 1 1 calc R U . . .
C19 C 0.5452(3) 0.6367(3) -0.09424(19) 0.0351(7) Uani 1 1 d . . . . .
H19 H 0.521024 0.566426 -0.141832 0.042 Uiso 1 1 calc R U . . .
C20 C 0.5054(3) 0.6358(3) -0.02274(19) 0.0311(6) Uani 1 1 d . . . . .
H20 H 0.452726 0.565411 -0.022223 0.037 Uiso 1 1 calc R U . . .
C21 C 0.2555(3) 0.5800(3) 0.03220(19) 0.0344(7) Uani 1 1 d . . . . .
C22 C 0.1567(4) 0.4663(4) -0.0065(2) 0.0499(10) Uani 1 1 d . . . . .
H22A H 0.106493 0.471192 -0.053117 0.075 Uiso 1 1 calc R U . . .
H22B H 0.109165 0.455049 0.034275 0.075 Uiso 1 1 calc R U . . .
H22C H 0.190325 0.398605 -0.025710 0.075 Uiso 1 1 calc R U . . .
C23 C 0.4506(3) 0.4649(3) 0.31900(18) 0.0290(6) Uani 1 1 d . . . . .
H23 H 0.388821 0.434056 0.271795 0.035 Uiso 1 1 calc R U . . .
C24 C 0.5342(3) 0.4032(3) 0.32294(19) 0.0328(7) Uani 1 1 d . . . . .
H24 H 0.530897 0.332421 0.279068 0.039 Uiso 1 1 calc R U . . .
C25 C 0.6230(3) 0.4470(3) 0.39239(18) 0.0299(6) Uani 1 1 d . . . . .
H25 H 0.681033 0.405787 0.397209 0.036 Uiso 1 1 calc R U . . .
C26 C 0.6265(3) 0.5512(3) 0.45460(18) 0.0263(6) Uani 1 1 d . . . . .
H26 H 0.687020 0.582630 0.502554 0.032 Uiso 1 1 calc R U . . .
C27 C 0.5397(2) 0.6093(3) 0.44588(16) 0.0230(5) Uani 1 1 d . . . . .
C28 C 0.5360(2) 0.7228(2) 0.50854(16) 0.0216(5) Uani 1 1 d . . . . .
C29 C 0.6114(2) 0.7779(3) 0.58479(17) 0.0239(5) Uani 1 1 d . . . . .
H29 H 0.670763 0.743506 0.600156 0.029 Uiso 1 1 calc R U . . .
C30 C 0.5994(2) 0.8844(3) 0.63878(16) 0.0227(5) Uani 1 1 d . . . . .
C31 C 0.5129(2) 0.9327(3) 0.61234(16) 0.0222(5) Uani 1 1 d . . . . .
H31 H 0.504826 1.006902 0.646452 0.027 Uiso 1 1 calc R U . . .
C32 C 0.4388(2) 0.8719(3) 0.53597(16) 0.0216(5) Uani 1 1 d . . . . .
C33 C 0.3414(2) 0.9118(3) 0.50160(16) 0.0220(5) Uani 1 1 d . . . . .
C34 C 0.3179(2) 1.0188(3) 0.54158(18) 0.0276(6) Uani 1 1 d . . . . .
H34 H 0.363986 1.070512 0.593806 0.033 Uiso 1 1 calc R U . . .
C35 C 0.2260(3) 1.0494(3) 0.5043(2) 0.0303(6) Uani 1 1 d . . . . .
H35 H 0.209026 1.122861 0.530440 0.036 Uiso 1 1 calc R U . . .
C36 C 0.1594(3) 0.9721(3) 0.4288(2) 0.0313(7) Uani 1 1 d . . . . .
H36 H 0.095572 0.990770 0.402259 0.038 Uiso 1 1 calc R U . . .
C37 C 0.1881(2) 0.8670(3) 0.39283(18) 0.0294(6) Uani 1 1 d . . . . .
H37 H 0.142434 0.813722 0.340890 0.035 Uiso 1 1 calc R U . . .
C38 C 0.6748(2) 0.9426(3) 0.72223(17) 0.0247(6) Uani 1 1 d . . . . .
C39 C 0.6400(2) 1.0219(3) 0.78547(17) 0.0267(6) Uani 1 1 d . . . . .
H39 H 0.567331 1.040416 0.774622 0.032 Uiso 1 1 calc R U . . .
C40 C 0.7092(3) 1.0744(3) 0.86395(19) 0.0313(6) Uani 1 1 d . . . . .
H40 H 0.682486 1.127023 0.906149 0.038 Uiso 1 1 calc R U . . .
C41 C 0.8166(3) 1.0511(3) 0.88166(19) 0.0341(7) Uani 1 1 d . . . . .
C42 C 0.8527(3) 0.9736(3) 0.8188(2) 0.0369(7) Uani 1 1 d . . . . .
H42 H 0.926656 0.957548 0.829620 0.044 Uiso 1 1 calc R U . . .
C43 C 0.7830(3) 0.9186(3) 0.7399(2) 0.0333(7) Uani 1 1 d . . . . .
H43 H 0.809112 0.864618 0.698174 0.040 Uiso 1 1 calc R U . . .
C44 C 0.8943(3) 1.1119(4) 0.9664(2) 0.0452(9) Uani 1 1 d . . . . .
H44A H 0.971983 1.156102 0.962273 0.068 Uiso 1 1 calc R U . . .
H44B H 0.904182 1.051708 0.990448 0.068 Uiso 1 1 calc R U . . .
H44C H 0.857192 1.167317 1.001500 0.068 Uiso 1 1 calc R U . . .
O1W O 0.1928(2) 0.4174(2) 0.18073(15) 0.0406(6) Uani 1 1 d . . . . .
H1W H 0.182(3) 0.463(3) 0.235(3) 0.061 Uiso 1 1 calc R U . . .
C1W C 0.1064(3) 0.3077(3) 0.1490(2) 0.0468(9) Uani 1 1 d . . . . .
H1WA H 0.028868 0.320656 0.135435 0.070 Uiso 1 1 calc R U . . .
H1WB H 0.104416 0.268805 0.190057 0.070 Uiso 1 1 calc R U . . .
H1WC H 0.125350 0.256700 0.099257 0.070 Uiso 1 1 calc R U . . .
O2W O 0.0547(3) 0.6215(3) 0.1996(2) 0.0738(10) Uani 1 1 d . . . . .
H2WO H 0.107594 0.586009 0.190822 0.089 Uiso 1 1 calc R U . . .
C2W C 0.0753(4) 0.7165(4) 0.1712(3) 0.0568(11) Uani 1 1 d . . . . .
H2WA H 0.079931 0.686969 0.112895 0.085 Uiso 1 1 calc R U . . .
H2WB H 0.150148 0.774963 0.202738 0.085 Uiso 1 1 calc R U . . .
H2WC H 0.010478 0.754313 0.177773 0.085 Uiso 1 1 calc R U . . .
O3W O 0.9108(3) 0.9264(5) 0.3181(3) 0.118(2) Uani 1 1 d D . . . .
H3WO H 0.853679 0.871738 0.318189 0.142 Uiso 1 1 calc R U . . .
C3W C 0.8711(6) 0.9916(6) 0.2773(5) 0.110(3) Uani 1 1 d D . . . .
H3WA H 0.835477 0.940383 0.220219 0.165 Uiso 1 1 calc R U . . .
H3WB H 0.937391 1.056445 0.278265 0.165 Uiso 1 1 calc R U . . .
H3WC H 0.811558 1.025206 0.303782 0.165 Uiso 1 1 calc R U . . .
O4W O 0.7338(2) 0.7349(3) 0.3071(2) 0.0595(8) Uani 1 1 d . . . . .
H4WO H 0.668287 0.747625 0.295058 0.071 Uiso 1 1 calc R U . . .
C4W C 0.7420(4) 0.6313(4) 0.2465(3) 0.0647(12) Uani 1 1 d . . . . .
H4WA H 0.713655 0.632231 0.191982 0.097 Uiso 1 1 calc R U . . .
H4WB H 0.693293 0.560800 0.253785 0.097 Uiso 1 1 calc R U . . .
H4WC H 0.824634 0.628478 0.251642 0.097 Uiso 1 1 calc R U . . .

loop_
_atom_site_aniso_label
_atom_site_aniso_U_11
_atom_site_aniso_U_22
_atom_site_aniso_U_33
_atom_site_aniso_U_23
_atom_site_aniso_U_13
_atom_site_aniso_U_12
Zn1 0.01769(15) 0.02686(18) 0.01636(15) 0.00760(12) 0.00092(10) -0.00216(12)
O1 0.0229(9) 0.0306(11) 0.0182(9) 0.0043(8) 0.0050(7) -0.0091(8)
O2 0.0184(8) 0.0252(10) 0.0194(9) 0.0061(7) 0.0032(7) 0.0016(7)
O3 0.0248(10) 0.0291(11) 0.0439(13) 0.0083(10) 0.0106(9) 0.0083(9)
O4 0.0251(9) 0.0364(12) 0.0185(9) 0.0109(8) 0.0014(7) -0.0014(8)
O5 0.0270(10) 0.0372(12) 0.0183(9) 0.0063(8) 0.0020(8) -0.0026(9)
O6 0.0396(12) 0.0433(14) 0.0270(11) 0.0154(10) 0.0019(9) 0.0064(11)
N1 0.0180(10) 0.0226(11) 0.0205(10) 0.0076(9) 0.0064(8) 0.0030(8)
N2 0.0304(12) 0.0277(13) 0.0201(11) 0.0090(10) -0.0001(9) -0.0022(10)
N3 0.0261(11) 0.0281(12) 0.0168(10) 0.0082(9) 0.0033(8) 0.0007(9)
N4 0.0162(9) 0.0249(11) 0.0185(10) 0.0090(9) 0.0019(8) -0.0002(8)
N5 0.0179(10) 0.0306(13) 0.0211(11) 0.0099(10) 0.0005(8) -0.0003(9)
C1 0.0187(11) 0.0207(13) 0.0230(12) 0.0065(10) 0.0064(9) 0.0021(10)
C2 0.0199(11) 0.0212(13) 0.0217(12) 0.0065(10) 0.0081(9) 0.0014(10)
C3 0.0219(12) 0.0233(13) 0.0213(12) 0.0066(10) 0.0055(10) -0.0015(10)
C4 0.0201(12) 0.0262(14) 0.0248(13) 0.0074(11) 0.0056(10) 0.0013(10)
C5 0.0275(14) 0.0337(16) 0.0226(13) 0.0098(12) -0.0006(11) -0.0060(12)
C6 0.0282(14) 0.0352(17) 0.0321(16) 0.0132(13) 0.0019(12) -0.0066(13)
C7 0.0235(13) 0.0293(15) 0.0261(14) 0.0039(12) -0.0007(11) -0.0014(11)
C8 0.0251(13) 0.0356(16) 0.0231(13) 0.0075(12) 0.0012(11) 0.0049(12)
C9 0.0218(12) 0.0316(15) 0.0244(13) 0.0098(12) 0.0050(10) 0.0032(11)
C10 0.0201(12) 0.0233(14) 0.0299(14) 0.0074(11) 0.0032(10) 0.0034(10)
C11 0.0388(17) 0.0377(18) 0.049(2) 0.0272(16) 0.0126(15) 0.0155(15)
C12 0.0247(12) 0.0272(14) 0.0177(12) 0.0080(10) 0.0045(10) 0.0026(11)
C13 0.0274(13) 0.0265(14) 0.0161(12) 0.0070(10) 0.0023(10) 0.0010(11)
C14 0.0313(14) 0.0258(14) 0.0200(13) 0.0059(11) 0.0038(11) 0.0039(11)
C15 0.0281(13) 0.0294(15) 0.0235(13) 0.0115(11) 0.0074(11) 0.0077(11)
C16 0.0364(16) 0.0320(16) 0.0292(15) 0.0098(13) 0.0102(12) 0.0024(13)
C17 0.0374(17) 0.050(2) 0.0379(18) 0.0231(16) 0.0139(14) -0.0003(15)
C18 0.0330(16) 0.060(2) 0.0276(15) 0.0202(15) 0.0127(12) 0.0145(16)
C19 0.0409(17) 0.0408(18) 0.0243(15) 0.0069(13) 0.0096(12) 0.0172(15)
C20 0.0396(16) 0.0300(16) 0.0277(15) 0.0116(12) 0.0095(12) 0.0137(13)
C21 0.0335(15) 0.0404(18) 0.0217(14) 0.0094(13) -0.0002(11) 0.0000(13)
C22 0.048(2) 0.052(2) 0.0297(17) 0.0111(16) -0.0121(15) -0.0101(18)
C23 0.0313(14) 0.0317(16) 0.0196(13) 0.0074(11) 0.0017(11) 0.0038(12)
C24 0.0389(16) 0.0311(16) 0.0245(14) 0.0070(12) 0.0032(12) 0.0072(13)
C25 0.0325(15) 0.0307(16) 0.0263(14) 0.0109(12) 0.0037(11) 0.0077(12)
C26 0.0254(13) 0.0289(15) 0.0231(13) 0.0101(11) 0.0028(10) 0.0039(11)
C27 0.0221(12) 0.0259(14) 0.0189(12) 0.0094(10) 0.0040(9) 0.0003(10)
C28 0.0190(11) 0.0247(13) 0.0199(12) 0.0094(10) 0.0041(9) 0.0011(10)
C29 0.0205(12) 0.0283(14) 0.0230(13) 0.0118(11) 0.0033(10) 0.0034(10)
C30 0.0200(12) 0.0276(14) 0.0180(12) 0.0092(10) 0.0014(9) 0.0008(10)
C31 0.0198(11) 0.0243(13) 0.0193(12) 0.0075(10) 0.0021(9) 0.0007(10)
C32 0.0180(11) 0.0270(14) 0.0193(12) 0.0109(10) 0.0023(9) 0.0015(10)
C33 0.0164(11) 0.0271(14) 0.0195(12) 0.0103(10) 0.0013(9) -0.0018(10)
C34 0.0232(13) 0.0326(16) 0.0238(13) 0.0094(12) 0.0019(10) 0.0036(11)
C35 0.0257(13) 0.0317(16) 0.0329(16) 0.0119(13) 0.0024(11) 0.0074(12)
C36 0.0225(13) 0.0386(17) 0.0338(16) 0.0182(14) -0.0003(11) 0.0053(12)
C37 0.0209(12) 0.0357(16) 0.0250(14) 0.0111(12) -0.0039(10) -0.0014(11)
C38 0.0218(12) 0.0280(14) 0.0202(12) 0.0090(11) -0.0007(10) 0.0003(11)
C39 0.0225(12) 0.0310(15) 0.0224(13) 0.0086(11) 0.0008(10) 0.0018(11)
C40 0.0323(15) 0.0314(16) 0.0232(14) 0.0068(12) 0.0002(11) 0.0016(12)
C41 0.0341(16) 0.0325(16) 0.0264(15) 0.0082(13) -0.0078(12) 0.0005(13)
C42 0.0301(15) 0.0399(18) 0.0340(17) 0.0092(14) -0.0094(13) 0.0102(14)
C43 0.0339(16) 0.0328(16) 0.0279(15) 0.0058(13) -0.0030(12) 0.0106(13)
C44 0.0444(19) 0.045(2) 0.0314(17) 0.0067(15) -0.0143(15) 0.0040(16)
O1W 0.0453(14) 0.0338(13) 0.0271(11) 0.0007(10) 0.0084(10) -0.0058(11)
C1W 0.0386(18) 0.0337(19) 0.050(2) -0.0035(16) 0.0136(16) -0.0006(15)
O2W 0.068(2) 0.079(2) 0.090(3) 0.051(2) 0.0144(19) 0.0200(19)
C2W 0.050(2) 0.063(3) 0.048(2) 0.022(2) -0.0001(18) -0.002(2)
O3W 0.055(2) 0.147(4) 0.137(4) 0.091(4) -0.037(2) -0.036(2)
C3W 0.083(4) 0.084(4) 0.166(7) 0.075(5) -0.021(4) 0.006(4)
O4W 0.0363(14) 0.065(2) 0.066(2) 0.0129(16) 0.0034(13) 0.0096(14)
C4W 0.061(3) 0.057(3) 0.075(3) 0.017(2) 0.021(2) 0.020(2)

loop_
_atom_type_symbol
_atom_type_description
_atom_type_scat_dispersion_real
_atom_type_scat_dispersion_imag
_atom_type_scat_source
C C 0.0033 0.0016 'International Tables Vol C Tables 4.2.6.8 and 6.1.1.4'
H H 0.0000 0.0000 'International Tables Vol C Tables 4.2.6.8 and 6.1.1.4'
N N 0.0061 0.0033 'International Tables Vol C Tables 4.2.6.8 and 6.1.1.4'
O O 0.0106 0.0060 'International Tables Vol C Tables 4.2.6.8 and 6.1.1.4'
Zn Zn 0.2839 1.4301 'International Tables Vol C Tables 4.2.6.8 and 6.1.1.4'

loop_
_geom_angle_atom_site_label_1
_geom_angle_atom_site_label_2
_geom_angle_atom_site_label_3
_geom_angle
_geom_angle_site_symmetry_1
_geom_angle_site_symmetry_3
_geom_angle_publ_flag
O1 Zn1 O4 89.32(8) . . ?
O1 Zn1 N4 135.13(8) . . ?
O4 Zn1 N4 135.37(9) . . ?
O1 Zn1 N5 102.71(9) . . ?
O4 Zn1 N5 101.06(9) . . ?
N4 Zn1 N5 76.41(9) . . ?
O1 Zn1 N3 98.57(9) . . ?
O4 Zn1 N3 97.21(9) . . ?
N4 Zn1 N3 75.65(9) . . ?
N5 Zn1 N3 151.97(9) . . ?
C1 O1 Zn1 116.09(17) . . ?
C12 O4 Zn1 117.45(17) . . ?
C10 N1 C2 119.8(2) . . ?
C10 N1 H1 120.1 . . ?
C2 N1 H1 120.1 . . ?
C21 N2 C13 126.4(3) . . ?
C21 N2 H2N 116.8 . . ?
C13 N2 H2N 116.8 . . ?
C23 N3 C27 118.1(3) . . ?
C23 N3 Zn1 126.6(2) . . ?
C27 N3 Zn1 115.26(19) . . ?
C28 N4 C32 120.1(2) . . ?
C28 N4 Zn1 120.39(19) . . ?
C32 N4 Zn1 119.47(18) . . ?
C37 N5 C33 118.4(3) . . ?
C37 N5 Zn1 126.6(2) . . ?
C33 N5 Zn1 115.01(19) . . ?
O2 C1 O1 124.0(2) . . ?
O2 C1 C2 119.7(2) . . ?
O1 C1 C2 116.2(2) . . ?
C3 C2 N1 123.9(2) . . ?
C3 C2 C1 120.6(2) . . ?
N1 C2 C1 115.5(2) . . ?
C2 C3 C4 130.8(3) . . ?
C2 C3 H3 114.6 . . ?
C4 C3 H3 114.6 . . ?
C9 C4 C5 117.8(3) . . ?
C9 C4 C3 117.5(3) . . ?
C5 C4 C3 124.6(3) . . ?
C6 C5 C4 120.2(3) . . ?
C6 C5 H5 119.9 . . ?
C4 C5 H5 119.9 . . ?
C7 C6 C5 121.2(3) . . ?
C7 C6 H6 119.4 . . ?
C5 C6 H6 119.4 . . ?
C8 C7 C6 119.3(3) . . ?
C8 C7 H7 120.3 . . ?
C6 C7 H7 120.3 . . ?
C7 C8 C9 119.9(3) . . ?
C7 C8 H8 120.1 . . ?
C9 C8 H8 120.1 . . ?
C4 C9 C8 121.5(3) . . ?
C4 C9 H9 119.2 . . ?
C8 C9 H9 119.2 . . ?
O3 C10 N1 122.2(3) . . ?
O3 C10 C11 122.3(3) . . ?
N1 C10 C11 115.5(3) . . ?
C10 C11 H11A 109.5 . . ?
C10 C11 H11B 109.5 . . ?
H11A C11 H11B 109.5 . . ?
C10 C11 H11C 109.5 . . ?
H11A C11 H11C 109.5 . . ?
H11B C11 H11C 109.5 . . ?
O5 C12 O4 123.9(3) . . ?
O5 C12 C13 120.7(2) . . ?
O4 C12 C13 115.4(2) . . ?
C14 C13 N2 128.9(3) . . ?
C14 C13 C12 117.8(2) . . ?
N2 C13 C12 113.3(2) . . ?
C13 C14 C15 133.7(3) . . ?
C13 C14 H14 113.2 . . ?
C15 C14 H14 113.2 . . ?
C16 C15 C20 117.7(3) . . ?
C16 C15 C14 117.0(3) . . ?
C20 C15 C14 125.2(3) . . ?
C15 C16 C17 120.9(3) . . ?
C15 C16 H16 119.5 . . ?
C17 C16 H16 119.5 . . ?
C18 C17 C16 120.0(3) . . ?
C18 C17 H17 120.0 . . ?
C16 C17 H17 120.0 . . ?
C17 C18 C19 120.0(3) . . ?
C17 C18 H18 120.0 . . ?
C19 C18 H18 120.0 . . ?
C18 C19 C20 120.6(3) . . ?
C18 C19 H19 119.7 . . ?
C20 C19 H19 119.7 . . ?
C19 C20 C15 120.7(3) . . ?
C19 C20 H20 119.7 . . ?
C15 C20 H20 119.7 . . ?
O6 C21 N2 123.4(3) . . ?
O6 C21 C22 122.8(3) . . ?
N2 C21 C22 113.8(3) . . ?
C21 C22 H22A 109.5 . . ?
C21 C22 H22B 109.5 . . ?
H22A C22 H22B 109.5 . . ?
C21 C22 H22C 109.5 . . ?
H22A C22 H22C 109.5 . . ?
H22B C22 H22C 109.5 . . ?
N3 C23 C24 123.2(3) . . ?
N3 C23 H23 118.4 . . ?
C24 C23 H23 118.4 . . ?
C23 C24 C25 118.4(3) . . ?
C23 C24 H24 120.8 . . ?
C25 C24 H24 120.8 . . ?
C26 C25 C24 119.5(3) . . ?
C26 C25 H25 120.3 . . ?
C24 C25 H25 120.3 . . ?
C25 C26 C27 118.9(3) . . ?
C25 C26 H26 120.5 . . ?
C27 C26 H26 120.5 . . ?
N3 C27 C26 121.9(3) . . ?
N3 C27 C28 114.7(3) . . ?
C26 C27 C28 123.4(2) . . ?
N4 C28 C29 121.6(3) . . ?
N4 C28 C27 113.9(2) . . ?
C29 C28 C27 124.5(3) . . ?
C28 C29 C30 119.4(3) . . ?
C28 C29 H29 120.3 . . ?
C30 C29 H29 120.3 . . ?
C31 C30 C29 118.0(2) . . ?
C31 C30 C38 121.2(3) . . ?
C29 C30 C38 120.8(3) . . ?
C32 C31 C30 119.7(3) . . ?
C32 C31 H31 120.2 . . ?
C30 C31 H31 120.2 . . ?
N4 C32 C31 121.2(3) . . ?
N4 C32 C33 113.8(2) . . ?
C31 C32 C33 125.0(3) . . ?
N5 C33 C34 121.7(3) . . ?
N5 C33 C32 115.2(3) . . ?
C34 C33 C32 123.1(2) . . ?
C33 C34 C35 119.0(3) . . ?
C33 C34 H34 120.5 . . ?
C35 C34 H34 120.5 . . ?
C36 C35 C34 119.3(3) . . ?
C36 C35 H35 120.3 . . ?
C34 C35 H35 120.3 . . ?
C37 C36 C35 118.2(3) . . ?
C37 C36 H36 120.9 . . ?
C35 C36 H36 120.9 . . ?
N5 C37 C36 123.2(3) . . ?
N5 C37 H37 118.4 . . ?
C36 C37 H37 118.4 . . ?
C39 C38 C43 117.9(3) . . ?
C39 C38 C30 121.4(3) . . ?
C43 C38 C30 120.8(3) . . ?
C40 C39 C38 121.4(3) . . ?
C40 C39 H39 119.3 . . ?
C38 C39 H39 119.3 . . ?
C41 C40 C39 120.9(3) . . ?
C41 C40 H40 119.6 . . ?
C39 C40 H40 119.6 . . ?
C40 C41 C42 118.0(3) . . ?
C40 C41 C44 120.9(3) . . ?
C42 C41 C44 121.0(3) . . ?
C41 C42 C43 121.7(3) . . ?
C41 C42 H42 119.2 . . ?
C43 C42 H42 119.2 . . ?
C42 C43 C38 120.1(3) . . ?
C42 C43 H43 119.9 . . ?
C38 C43 H43 119.9 . . ?
C41 C44 H44A 109.5 . . ?
C41 C44 H44B 109.5 . . ?
H44A C44 H44B 109.5 . . ?
C41 C44 H44C 109.5 . . ?
H44A C44 H44C 109.5 . . ?
H44B C44 H44C 109.5 . . ?
C1W O1W H1W 109.5 . . ?
O1W C1W H1WA 109.5 . . ?
O1W C1W H1WB 109.5 . . ?
H1WA C1W H1WB 109.5 . . ?
O1W C1W H1WC 109.5 . . ?
H1WA C1W H1WC 109.5 . . ?
H1WB C1W H1WC 109.5 . . ?
C2W O2W H2WO 109.5 . . ?
O2W C2W H2WA 109.5 . . ?
O2W C2W H2WB 109.5 . . ?
H2WA C2W H2WB 109.5 . . ?
O2W C2W H2WC 109.5 . . ?
H2WA C2W H2WC 109.5 . . ?
H2WB C2W H2WC 109.5 . . ?
C3W O3W H3WO 109.5 . . ?
O3W C3W H3WA 109.5 . . ?
O3W C3W H3WB 109.5 . . ?
H3WA C3W H3WB 109.5 . . ?
O3W C3W H3WC 109.5 . . ?
H3WA C3W H3WC 109.5 . . ?
H3WB C3W H3WC 109.5 . . ?
C4W O4W H4WO 109.5 . . ?
O4W C4W H4WA 109.5 . . ?
O4W C4W H4WB 109.5 . . ?
H4WA C4W H4WB 109.5 . . ?
O4W C4W H4WC 109.5 . . ?
H4WA C4W H4WC 109.5 . . ?
H4WB C4W H4WC 109.5 . . ?

loop_
_geom_bond_atom_site_label_1
_geom_bond_atom_site_label_2
_geom_bond_distance
_geom_bond_site_symmetry_2
_geom_bond_publ_flag
Zn1 O1 1.9815(19) . ?
Zn1 O4 1.984(2) . ?
Zn1 N4 2.053(2) . ?
Zn1 N5 2.157(3) . ?
Zn1 N3 2.174(3) . ?
O1 C1 1.276(3) . ?
O2 C1 1.236(3) . ?
O3 C10 1.228(4) . ?
O4 C12 1.272(3) . ?
O5 C12 1.243(3) . ?
O6 C21 1.213(4) . ?
N1 C10 1.353(4) . ?
N1 C2 1.420(3) . ?
N1 H1 0.8800 . ?
N2 C21 1.369(4) . ?
N2 C13 1.405(4) . ?
N2 H2N 0.8800 . ?
N3 C23 1.346(4) . ?
N3 C27 1.348(3) . ?
N4 C28 1.337(3) . ?
N4 C32 1.346(4) . ?
N5 C37 1.337(4) . ?
N5 C33 1.349(3) . ?
C1 C2 1.512(4) . ?
C2 C3 1.345(4) . ?
C3 C4 1.467(4) . ?
C3 H3 0.9500 . ?
C4 C9 1.393(4) . ?
C4 C5 1.407(4) . ?
C5 C6 1.387(4) . ?
C5 H5 0.9500 . ?
C6 C7 1.385(4) . ?
C6 H6 0.9500 . ?
C7 C8 1.382(4) . ?
C7 H7 0.9500 . ?
C8 C9 1.395(4) . ?
C8 H8 0.9500 . ?
C9 H9 0.9500 . ?
C10 C11 1.502(4) . ?
C11 H11A 0.9800 . ?
C11 H11B 0.9800 . ?
C11 H11C 0.9800 . ?
C12 C13 1.515(4) . ?
C13 C14 1.343(4) . ?
C14 C15 1.457(4) . ?
C14 H14 0.9500 . ?
C15 C16 1.397(4) . ?
C15 C20 1.402(4) . ?
C16 C17 1.397(4) . ?
C16 H16 0.9500 . ?
C17 C18 1.372(5) . ?
C17 H17 0.9500 . ?
C18 C19 1.376(5) . ?
C18 H18 0.9500 . ?
C19 C20 1.387(4) . ?
C19 H19 0.9500 . ?
C20 H20 0.9500 . ?
C21 C22 1.507(5) . ?
C22 H22A 0.9800 . ?
C22 H22B 0.9800 . ?
C22 H22C 0.9800 . ?
C23 C24 1.379(5) . ?
C23 H23 0.9500 . ?
C24 C25 1.384(4) . ?
C24 H24 0.9500 . ?
C25 C26 1.381(4) . ?
C25 H25 0.9500 . ?
C26 C27 1.394(4) . ?
C26 H26 0.9500 . ?
C27 C28 1.488(4) . ?
C28 C29 1.388(4) . ?
C29 C30 1.398(4) . ?
C29 H29 0.9500 . ?
C30 C31 1.396(4) . ?
C30 C38 1.484(4) . ?
C31 C32 1.388(4) . ?
C31 H31 0.9500 . ?
C32 C33 1.486(4) . ?
C33 C34 1.384(4) . ?
C34 C35 1.386(4) . ?
C34 H34 0.9500 . ?
C35 C36 1.381(4) . ?
C35 H35 0.9500 . ?
C36 C37 1.379(5) . ?
C36 H36 0.9500 . ?
C37 H37 0.9500 . ?
C38 C39 1.392(4) . ?
C38 C43 1.398(4) . ?
C39 C40 1.387(4) . ?
C39 H39 0.9500 . ?
C40 C41 1.385(5) . ?
C40 H40 0.9500 . ?
C41 C42 1.385(5) . ?
C41 C44 1.513(4) . ?
C42 C43 1.395(4) . ?
C42 H42 0.9500 . ?
C43 H43 0.9500 . ?
C44 H44A 0.9800 . ?
C44 H44B 0.9800 . ?
C44 H44C 0.9800 . ?
O1W C1W 1.398(4) . ?
O1W H1W 0.98(5) . ?
C1W H1WA 0.9800 . ?
C1W H1WB 0.9800 . ?
C1W H1WC 0.9800 . ?
O2W C2W 1.391(5) . ?
O2W H2WO 0.8400 . ?
C2W H2WA 0.9800 . ?
C2W H2WB 0.9800 . ?
C2W H2WC 0.9800 . ?
O3W C3W 1.350(6) . ?
O3W H3WO 0.8400 . ?
C3W H3WA 0.9800 . ?
C3W H3WB 0.9800 . ?
C3W H3WC 0.9800 . ?
O4W C4W 1.406(6) . ?
O4W H4WO 0.8400 . ?
C4W H4WA 0.9800 . ?
C4W H4WB 0.9800 . ?
C4W H4WC 0.9800 . ?
